data_7201766
loop_
_publ_author_name
'Marten, J.'
'Seichter, W.'
'Weber, E.'
'B\"ohme, U.'

_publ_section_title
;
 Crystalline packings of diketoarylhydrazones controlled by a methyl
 for trifluoromethyl structural change
;
_journal_issue 5
_journal_name_full CrystEngComm
_journal_page_first 541
_journal_paper_doi 10.1039/b715090c
_journal_volume 10
_journal_year 2008
_chemical_formula_sum 'C11 H11 I N2 O2'
_chemical_formula_weight 330.12
_chemical_name_systematic
;
?
;
_space_group_IT_number 2
_symmetry_cell_setting triclinic
_symmetry_space_group_name_Hall '-P 1'
_symmetry_space_group_name_H-M 'P -1'
_atom_sites_solution_hydrogens geom
_atom_sites_solution_primary direct
_atom_sites_solution_secondary difmap
_audit_creation_method SHELXL-97
_cell_angle_alpha 88.762(2)
_cell_angle_beta 81.264(2)
_cell_angle_gamma 61.6120(10)
_cell_formula_units_Z 2
_cell_length_a 7.9355(3)
_cell_length_b 7.9685(3)
_cell_length_c 11.1563(5)
_cell_measurement_temperature 298(2)
_cell_volume 612.39(4)
_computing_cell_refinement 'SAINT-NT (Bruker, 2003)'
_computing_data_collection 'SMART APEX2 (Bruker-AXS)'
_computing_data_reduction SAINT
_computing_molecular_graphics SHELXTL
_computing_publication_material SHELXTL
_computing_structure_refinement 'SHELXL-97 (Sheldrick, 1997)'
_computing_structure_solution 'SHELXS-97 (Sheldrick, 1990)'
_diffrn_ambient_temperature 298(2)
_diffrn_measured_fraction_theta_full 0.997
_diffrn_measured_fraction_theta_max 0.997
_diffrn_measurement_device_type 'CCD area detector'
_diffrn_measurement_method 'phi and omega scans'
_diffrn_radiation_monochromator graphite
_diffrn_radiation_source 'fine-focus sealed tube'
_diffrn_radiation_type MoK\a
_diffrn_radiation_wavelength 0.71073
_diffrn_reflns_av_R_equivalents 0.0247
_diffrn_reflns_av_sigmaI/netI 0.0189
_diffrn_reflns_limit_h_max 12
_diffrn_reflns_limit_h_min -12
_diffrn_reflns_limit_k_max 12
_diffrn_reflns_limit_k_min -12
_diffrn_reflns_limit_l_max 17
_diffrn_reflns_limit_l_min -17
_diffrn_reflns_number 23617
_diffrn_reflns_theta_full 34.84
_diffrn_reflns_theta_max 34.84
_diffrn_reflns_theta_min 1.85
_diffrn_standards_decay_% 0
_exptl_absorpt_coefficient_mu 2.602
_exptl_absorpt_correction_T_max 0.8780
_exptl_absorpt_correction_T_min 0.6320
_exptl_absorpt_correction_type multi-scan
_exptl_absorpt_process_details 'SADABS (Sheldrick, 2002)'
_exptl_crystal_colour red
_exptl_crystal_density_diffrn 1.790
_exptl_crystal_density_method 'not measured'
_exptl_crystal_description needle
_exptl_crystal_F_000 320
_exptl_crystal_size_max 0.50
_exptl_crystal_size_mid 0.15
_exptl_crystal_size_min 0.05
_refine_diff_density_max 2.042
_refine_diff_density_min -0.387
_refine_diff_density_rms 0.120
_refine_ls_extinction_method none
_refine_ls_goodness_of_fit_ref 1.093
_refine_ls_hydrogen_treatment constr
_refine_ls_matrix_type full
_refine_ls_number_parameters 147
_refine_ls_number_reflns 5306
_refine_ls_number_restraints 0
_refine_ls_restrained_S_all 1.093
_refine_ls_R_factor_all 0.0744
_refine_ls_R_factor_gt 0.0491
_refine_ls_shift/su_max 0.000
_refine_ls_shift/su_mean 0.000
_refine_ls_structure_factor_coef Fsqd
_refine_ls_weighting_details 'calc w=1/[\s^2^(Fo^2^)+(0.1000P)^2^+0.0000P] where P=(Fo^2^+2Fc^2^)/3'
_refine_ls_weighting_scheme calc
_refine_ls_wR_factor_gt 0.1781
_refine_ls_wR_factor_ref 0.1973
_reflns_number_gt 3282
_reflns_number_total 5306
_reflns_threshold_expression >2sigma(I)
_cod_data_source_file b715090c.txt
_cod_data_source_block jama13new
_cod_depositor_comments
;
The following automatic conversions were performed:
'_exptl_absorpt_correction_type' value 'multi scan' changed to
'multi-scan' according to
'/home/saulius/struct/CIF-dictionaries/cif_core.dic' dictionary named
'cif_core.dic' version 2.4.1 from 2010-06-29.

Automatic conversion script
Id: cif_fix_enum 1527 2010-12-29 10:47:43Z saulius 
;
_cod_database_code 7201766

loop_
_symmetry_equiv_pos_as_xyz
'x, y, z'
'-x, -y, -z'

loop_
_atom_site_label
_atom_site_type_symbol
_atom_site_fract_x
_atom_site_fract_y
_atom_site_fract_z
_atom_site_U_iso_or_equiv
_atom_site_adp_type
_atom_site_occupancy
_atom_site_symmetry_multiplicity
_atom_site_calc_flag
_atom_site_refinement_flags
_atom_site_disorder_assembly
_atom_site_disorder_group
I1 I 0.32193(4) -0.46677(4) 1.30451(2) 0.07499(16) Uani 1 1 d . . .
O1 O 0.2666(6) 0.2499(6) 0.5124(3) 0.0876(10) Uani 1 1 d . . .
O2 O 0.1451(8) 0.4860(5) 0.8655(3) 0.0950(12) Uani 1 1 d . . .
N1 N 0.2345(4) 0.1102(4) 0.8073(2) 0.0499(5) Uani 1 1 d . . .
N2 N 0.2257(5) 0.1460(4) 0.9218(2) 0.0549(6) Uani 1 1 d . . .
H2 H 0.2028 0.2597 0.9473 0.066 Uiso 1 1 calc R . .
C1 C 0.2331(9) -0.0173(8) 0.5807(4) 0.0839(14) Uani 1 1 d . . .
H1A H 0.2228 -0.0327 0.4957 0.126 Uiso 1 1 calc R . .
H1B H 0.1201 -0.0125 0.6336 0.126 Uiso 1 1 calc R . .
H1C H 0.3518 -0.1256 0.6002 0.126 Uiso 1 1 calc R . .
C2 C 0.2401(5) 0.1646(5) 0.6002(3) 0.0563(7) Uani 1 1 d . . .
C3 C 0.2123(5) 0.2403(5) 0.7271(3) 0.0527(6) Uani 1 1 d . . .
C4 C 0.1646(7) 0.4370(6) 0.7581(4) 0.0645(9) Uani 1 1 d . . .
C5 C 0.1273(8) 0.5846(7) 0.6646(4) 0.0780(13) Uani 1 1 d . . .
H5A H 0.0693 0.7117 0.7056 0.117 Uiso 1 1 calc R . .
H5B H 0.0382 0.5806 0.6142 0.117 Uiso 1 1 calc R . .
H5C H 0.2501 0.5574 0.6132 0.117 Uiso 1 1 calc R . .
C6 C 0.2522(5) 0.0064(5) 1.0037(3) 0.0512(6) Uani 1 1 d . . .
C7 C 0.2502(6) -0.1634(5) 0.9732(3) 0.0571(7) Uani 1 1 d . . .
H7 H 0.2343 -0.1859 0.8934 0.068 Uiso 1 1 calc R . .
C8 C 0.2713(6) -0.2967(5) 1.0583(3) 0.0583(7) Uani 1 1 d . . .
H8 H 0.2673 -0.4097 1.0378 0.070 Uiso 1 1 calc R . .
C9 C 0.2985(5) -0.2655(5) 1.1752(3) 0.0545(7) Uani 1 1 d . . .
C10 C 0.3014(6) -0.0995(6) 1.2064(3) 0.0616(8) Uani 1 1 d . . .
H10 H 0.3188 -0.0787 1.2861 0.074 Uiso 1 1 calc R . .
C11 C 0.2787(6) 0.0365(6) 1.1210(3) 0.0624(8) Uani 1 1 d . . .
H11 H 0.2813 0.1500 1.1424 0.075 Uiso 1 1 calc R . .

loop_
_atom_site_aniso_label
_atom_site_aniso_U_11
_atom_site_aniso_U_22
_atom_site_aniso_U_33
_atom_site_aniso_U_23
_atom_site_aniso_U_13
_atom_site_aniso_U_12
I1 0.0704(2) 0.0872(3) 0.0620(2) 0.03980(15) -0.01725(13) -0.03298(17)
O1 0.111(3) 0.101(2) 0.0490(14) 0.0321(15) -0.0122(15) -0.051(2)
O2 0.165(4) 0.082(2) 0.0620(18) 0.0203(15) -0.036(2) -0.074(3)
N1 0.0534(14) 0.0593(14) 0.0390(11) 0.0179(10) -0.0112(9) -0.0281(12)
N2 0.0688(17) 0.0600(15) 0.0415(11) 0.0159(10) -0.0147(11) -0.0340(14)
C1 0.121(4) 0.092(3) 0.051(2) 0.012(2) -0.013(2) -0.061(3)
C2 0.0640(18) 0.0636(18) 0.0401(13) 0.0165(12) -0.0107(12) -0.0294(16)
C3 0.0556(16) 0.0633(18) 0.0429(13) 0.0189(12) -0.0141(12) -0.0302(14)
C4 0.080(2) 0.071(2) 0.0585(19) 0.0232(16) -0.0193(17) -0.048(2)
C5 0.106(4) 0.079(3) 0.070(2) 0.037(2) -0.025(2) -0.059(3)
C6 0.0544(16) 0.0607(17) 0.0386(12) 0.0147(12) -0.0100(11) -0.0274(14)
C7 0.071(2) 0.0581(17) 0.0395(13) 0.0111(12) -0.0134(13) -0.0277(16)
C8 0.068(2) 0.0587(18) 0.0434(14) 0.0148(13) -0.0132(13) -0.0252(16)
C9 0.0495(15) 0.0701(19) 0.0362(12) 0.0186(12) -0.0081(10) -0.0226(14)
C10 0.071(2) 0.080(2) 0.0361(13) 0.0157(14) -0.0123(13) -0.0378(19)
C11 0.081(2) 0.075(2) 0.0389(13) 0.0147(14) -0.0161(14) -0.042(2)

loop_
_atom_type_symbol
_atom_type_description
_atom_type_scat_dispersion_real
_atom_type_scat_dispersion_imag
_atom_type_scat_source
C C 0.0033 0.0016 'International Tables Vol C Tables 4.2.6.8 and 6.1.1.4'
H H 0.0000 0.0000 'International Tables Vol C Tables 4.2.6.8 and 6.1.1.4'
N N 0.0061 0.0033 'International Tables Vol C Tables 4.2.6.8 and 6.1.1.4'
O O 0.0106 0.0060 'International Tables Vol C Tables 4.2.6.8 and 6.1.1.4'
I I -0.4742 1.8119 'International Tables Vol C Tables 4.2.6.8 and 6.1.1.4'

loop_
_geom_angle_atom_site_label_1
_geom_angle_atom_site_label_2
_geom_angle_atom_site_label_3
_geom_angle
_geom_angle_site_symmetry_1
_geom_angle_site_symmetry_3
_geom_angle_publ_flag
N2 N1 C3 121.5(3) . . ?
N1 N2 C6 120.4(3) . . ?
N1 N2 H2 119.8 . . ?
C6 N2 H2 119.8 . . ?
C2 C1 H1A 109.5 . . ?
C2 C1 H1B 109.5 . . ?
H1A C1 H1B 109.5 . . ?
C2 C1 H1C 109.5 . . ?
H1A C1 H1C 109.5 . . ?
H1B C1 H1C 109.5 . . ?
O1 C2 C3 121.1(4) . . ?
O1 C2 C1 119.9(3) . . ?
C3 C2 C1 119.0(3) . . ?
N1 C3 C4 124.2(3) . . ?
N1 C3 C2 112.3(3) . . ?
C4 C3 C2 123.5(3) . . ?
O2 C4 C3 118.7(4) . . ?
O2 C4 C5 118.8(4) . . ?
C3 C4 C5 122.4(4) . . ?
C4 C5 H5A 109.5 . . ?
C4 C5 H5B 109.5 . . ?
H5A C5 H5B 109.5 . . ?
C4 C5 H5C 109.5 . . ?
H5A C5 H5C 109.5 . . ?
H5B C5 H5C 109.5 . . ?
N2 C6 C11 118.7(3) . . ?
N2 C6 C7 122.0(3) . . ?
C11 C6 C7 119.3(3) . . ?
C8 C7 C6 120.4(3) . . ?
C8 C7 H7 119.8 . . ?
C6 C7 H7 119.8 . . ?
C7 C8 C9 119.9(3) . . ?
C7 C8 H8 120.1 . . ?
C9 C8 H8 120.1 . . ?
C10 C9 C8 120.4(3) . . ?
C10 C9 I1 120.5(2) . . ?
C8 C9 I1 119.1(3) . . ?
C9 C10 C11 120.0(3) . . ?
C9 C10 H10 120.0 . . ?
C11 C10 H10 120.0 . . ?
C10 C11 C6 120.1(4) . . ?
C10 C11 H11 120.0 . . ?
C6 C11 H11 120.0 . . ?

loop_
_geom_bond_atom_site_label_1
_geom_bond_atom_site_label_2
_geom_bond_distance
_geom_bond_site_symmetry_2
_geom_bond_publ_flag
I1 C9 2.094(3) . ?
O1 C2 1.230(4) . ?
O2 C4 1.233(5) . ?
N1 N2 1.299(4) . ?
N1 C3 1.319(4) . ?
N2 C6 1.382(4) . ?
N2 H2 0.8800 . ?
C1 C2 1.498(6) . ?
C1 H1A 0.9800 . ?
C1 H1B 0.9800 . ?
C1 H1C 0.9800 . ?
C2 C3 1.494(5) . ?
C3 C4 1.462(6) . ?
C4 C5 1.506(6) . ?
C5 H5A 0.9800 . ?
C5 H5B 0.9800 . ?
C5 H5C 0.9800 . ?
C6 C11 1.400(4) . ?
C6 C7 1.410(5) . ?
C7 C8 1.376(5) . ?
C7 H7 0.9500 . ?
C8 C9 1.400(5) . ?
C8 H8 0.9500 . ?
C9 C10 1.386(6) . ?
C10 C11 1.392(5) . ?
C10 H10 0.9500 . ?
C11 H11 0.9500 . ?

loop_
_geom_torsion_atom_site_label_1
_geom_torsion_atom_site_label_2
_geom_torsion_atom_site_label_3
_geom_torsion_atom_site_label_4
_geom_torsion
_geom_torsion_site_symmetry_1
_geom_torsion_site_symmetry_2
_geom_torsion_site_symmetry_3
_geom_torsion_site_symmetry_4
_geom_torsion_publ_flag
C3 N1 N2 C6 -179.1(3) . . . . ?
N2 N1 C3 C4 -4.0(5) . . . . ?
N2 N1 C3 C2 176.5(3) . . . . ?
O1 C2 C3 N1 -164.1(4) . . . . ?
C1 C2 C3 N1 16.6(5) . . . . ?
O1 C2 C3 C4 16.3(6) . . . . ?
C1 C2 C3 C4 -163.0(4) . . . . ?
N1 C3 C4 O2 0.7(7) . . . . ?
C2 C3 C4 O2 -179.8(4) . . . . ?
N1 C3 C4 C5 -175.7(4) . . . . ?
C2 C3 C4 C5 3.8(7) . . . . ?
N1 N2 C6 C11 168.0(3) . . . . ?
N1 N2 C6 C7 -13.0(5) . . . . ?
N2 C6 C7 C8 -178.0(3) . . . . ?
C11 C6 C7 C8 1.0(6) . . . . ?
C6 C7 C8 C9 -1.2(6) . . . . ?
C7 C8 C9 C10 1.0(6) . . . . ?
C7 C8 C9 I1 178.2(3) . . . . ?
C8 C9 C10 C11 -0.5(6) . . . . ?
I1 C9 C10 C11 -177.7(3) . . . . ?
C9 C10 C11 C6 0.3(6) . . . . ?
N2 C6 C11 C10 178.6(3) . . . . ?
C7 C6 C11 C10 -0.5(6) . . . . ?

loop_
_cod_related_entry_id
_cod_related_entry_database
_cod_related_entry_code
1 ChemSpider 839404
